data_7236105
loop_
_publ_author_name
'Bala, Sukhen'
'Mondal, Indranil'
'Goswami, Arijit'
'Pal, Ujjwal'
'Mondal, Raju'

_publ_section_title
;
 Co-MOF as a sacrificial template: manifesting a new Co3O4/TiO2 system
 with a p--n heterojunction for photocatalytic hydrogen evolution
;
_journal_issue 40
_journal_name_full 'Journal of Materials Chemistry A'
_journal_page_first 20288
_journal_paper_doi 10.1039/C5TA05210F
_journal_volume 3
_journal_year 2015
_chemical_formula_sum 'C68 H64 Co2 N8 O14'
_chemical_formula_weight 1335.13
_space_group_IT_number 15
_space_group_name_Hall '-C 2yc'
_space_group_name_H-M_alt 'C 1 2/c 1'
_symmetry_cell_setting monoclinic
_symmetry_space_group_name_H-M 'C 1 2/c 1'
_atom_sites_solution_hydrogens geom
_atom_sites_solution_primary direct
_atom_sites_solution_secondary difmap
_audit_creation_method SHELXL-97
_audit_update_record
;
2015-06-16 deposited with the CCDC.
2015-08-24 downloaded from the CCDC.
;
_cell_angle_alpha 90.00
_cell_angle_beta 110.132(11)
_cell_angle_gamma 90.00
_cell_formula_units_Z 8
_cell_length_a 38.226(7)
_cell_length_b 13.456(2)
_cell_length_c 33.945(7)
_cell_measurement_reflns_used 14708
_cell_measurement_temperature 120(2)
_cell_measurement_theta_max 24.84
_cell_measurement_theta_min 2.202
_cell_volume 16393(5)
_computing_cell_refinement 'Bruker APEX-2'
_computing_data_collection 'Bruker APEX-2'
_computing_data_reduction 'Bruker SHELXTL'
_computing_molecular_graphics 'Bruker SHELXTL'
_computing_publication_material 'Bruker SHELXTL'
_computing_structure_refinement 'SHELXL-97 (Sheldrick, 2008)'
_computing_structure_solution 'SHELXS-97 (Sheldrick, 2008)'
_diffrn_ambient_temperature 120(2)
_diffrn_detector_area_resol_mean 8
_diffrn_measured_fraction_theta_full 0.990
_diffrn_measured_fraction_theta_max 0.990
_diffrn_measurement_device_type 'Bruker APEX-2 CCD area detector'
_diffrn_measurement_method '/w scans'
_diffrn_radiation_monochromator graphite
_diffrn_radiation_source 'fine-focus sealed tube'
_diffrn_radiation_type MoK\a
_diffrn_radiation_wavelength 0.71073
_diffrn_reflns_av_R_equivalents 0.2029
_diffrn_reflns_av_sigmaI/netI 0.1938
_diffrn_reflns_limit_h_max 44
_diffrn_reflns_limit_h_min -44
_diffrn_reflns_limit_k_max 15
_diffrn_reflns_limit_k_min -13
_diffrn_reflns_limit_l_max 39
_diffrn_reflns_limit_l_min -39
_diffrn_reflns_number 93123
_diffrn_reflns_theta_full 24.84
_diffrn_reflns_theta_max 24.84
_diffrn_reflns_theta_min 1.13
_exptl_absorpt_coefficient_mu 0.461
_exptl_absorpt_correction_T_max 1.0000
_exptl_absorpt_correction_T_min 0.8888
_exptl_absorpt_correction_type multi-scan
_exptl_absorpt_process_details 'SADABS v.2.03 (Bruker, 2001),wR2(int)= 0.0923 before correction'
_exptl_crystal_colour Purple
_exptl_crystal_density_diffrn 1.082
_exptl_crystal_density_meas ?
_exptl_crystal_density_method 'not measured'
_exptl_crystal_description Block
_exptl_crystal_F_000 5552
_exptl_crystal_size_max 0.26
_exptl_crystal_size_mid 0.22
_exptl_crystal_size_min 0.20
_refine_diff_density_max 1.414
_refine_diff_density_min -0.311
_refine_diff_density_rms 0.071
_refine_ls_extinction_method none
_refine_ls_goodness_of_fit_ref 0.893
_refine_ls_hydrogen_treatment constr
_refine_ls_matrix_type full
_refine_ls_number_parameters 824
_refine_ls_number_reflns 14029
_refine_ls_number_restraints 0
_refine_ls_restrained_S_all 0.893
_refine_ls_R_factor_all 0.1830
_refine_ls_R_factor_gt 0.0803
_refine_ls_shift/su_max 0.002
_refine_ls_shift/su_mean 0.000
_refine_ls_structure_factor_coef Fsqd
_refine_ls_weighting_details 'calc w=1/[\s^2^(Fo^2^)+(0.0877P)^2^+0.0000P] where P=(Fo^2^+2Fc^2^)/3'
_refine_ls_weighting_scheme calc
_refine_ls_wR_factor_gt 0.1887
_refine_ls_wR_factor_ref 0.2274
_reflns_number_gt 5685
_reflns_number_total 14029
_reflns_threshold_expression I>2\s(I)
_cod_data_source_file c5ta05210f2.cif
_cod_data_source_block 12sb007_0m_sq_d
_cod_depositor_comments
;
The following automatic conversions were performed:

data item '_symmetry_cell_setting' value 'Monoclinic' was changed to
'monoclinic' in accordance with the
/home/saulius/struct/COD-crude-data/automatic-downloads/DataCite-retrospective/RSC/depositions/lib/dictionaries/cif_core.dic
dictionary named 'cif_core.dic' version 2.4.2 last updated on
2011-04-26.

data item '_exptl_crystal_density_meas' value 'not measured' was
changed to '?' -- the value is perceived as not measured.

Automatic conversion script
Id: cif_fix_values 6909 2019-04-08 15:41:33Z antanas 
;
_cod_original_cell_volume 16394(5)
_cod_original_sg_symbol_H-M C2/c
_cod_database_code 7236105

loop_
_symmetry_equiv_pos_as_xyz
'x, y, z'
'-x, y, -z+1/2'
'x+1/2, y+1/2, z'
'-x+1/2, y+1/2, -z+1/2'
'-x, -y, -z'
'x, -y, z-1/2'
'-x+1/2, -y+1/2, -z'
'x+1/2, -y+1/2, z-1/2'

loop_
_atom_site_label
_atom_site_type_symbol
_atom_site_fract_x
_atom_site_fract_y
_atom_site_fract_z
_atom_site_U_iso_or_equiv
_atom_site_adp_type
_atom_site_occupancy
_atom_site_symmetry_multiplicity
_atom_site_calc_flag
_atom_site_refinement_flags
Co1 Co 0.00961(2) 0.31545(6) 0.04214(3) 0.0548(3) Uani 1 1 d .
Co2 Co 0.28975(2) 0.38202(6) 0.46733(3) 0.0514(3) Uani 1 1 d .
O5B O 0.26213(12) 0.3689(3) 0.40031(12) 0.0634(12) Uani 1 1 d .
O6C O 0.21829(11) 0.3357(3) -0.01576(14) 0.0635(12) Uani 1 1 d .
O3C O 0.11850(11) 0.2859(3) 0.04194(14) 0.0655(12) Uani 1 1 d .
H3CA H 0.0982 0.2988 0.0440 0.098 Uiso 1 1 calc R
O6B O 0.22392(13) 0.3805(4) 0.32096(13) 0.0905(16) Uani 1 1 d .
H6BA H 0.2405 0.3934 0.3432 0.136 Uiso 1 1 calc R
O1B O 0.02423(13) 0.3761(4) 0.09889(14) 0.0763(14) Uani 1 1 d .
O1C O 0.04867(10) 0.3215(3) 0.01738(14) 0.0605(12) Uani 1 1 d .
N2A N -0.04400(14) 0.4194(4) -0.03132(18) 0.0616(15) Uani 1 1 d .
H2AA H -0.0291 0.4132 -0.0452 0.074 Uiso 1 1 calc R
O2C O 0.01632(12) 0.3453(4) -0.05005(15) 0.0791(14) Uani 1 1 d .
O2B O 0.06344(13) 0.2583(4) 0.10729(14) 0.0871(16) Uani 1 1 d .
O4B O 0.23739(10) 0.2982(3) 0.44170(13) 0.0599(11) Uani 1 1 d .
C21B C 0.20679(17) 0.2742(5) 0.36923(18) 0.0532(16) Uani 1 1 d .
N1A N -0.03429(13) 0.3983(4) 0.00986(17) 0.0550(14) Uani 1 1 d .
O3B O 0.12198(12) 0.2473(4) 0.17259(13) 0.0781(14) Uani 1 1 d .
H3BA H 0.1073 0.2328 0.1493 0.117 Uiso 1 1 calc R
C1A C -0.06472(17) 0.4190(5) 0.0196(2) 0.0573(17) Uani 1 1 d .
C12C C 0.18163(16) 0.2321(5) 0.0282(2) 0.0600(18) Uani 1 1 d .
H12A H 0.1974 0.1889 0.0187 0.072 Uiso 1 1 calc R
H12B H 0.1762 0.1979 0.0506 0.072 Uiso 1 1 calc R
C22C C 0.22082(17) 0.3739(5) 0.0217(2) 0.0534(16) Uani 1 1 d .
C23B C 0.23677(17) 0.3173(5) 0.40486(19) 0.0487(16) Uani 1 1 d .
C12B C 0.16667(19) 0.3165(6) 0.2504(2) 0.078(2) Uani 1 1 d .
H12C H 0.1707 0.2640 0.2329 0.094 Uiso 1 1 calc R
H12D H 0.1857 0.3665 0.2533 0.094 Uiso 1 1 calc R
N7A N -0.01030(14) 0.1768(4) 0.04049(18) 0.0621(15) Uani 1 1 d .
C11C C 0.14530(16) 0.2475(4) -0.0079(2) 0.0497(16) Uani 1 1 d .
C1C C 0.04568(18) 0.3240(5) -0.0214(2) 0.0564(17) Uani 1 1 d .
C2C C 0.07974(16) 0.2963(4) -0.0310(2) 0.0514(16) Uani 1 1 d .
C3C C 0.11463(17) 0.2767(4) 0.0012(2) 0.0488(16) Uani 1 1 d .
C1B C 0.0519(2) 0.3294(5) 0.1215(2) 0.0548(17) Uani 1 1 d .
C18A C -0.06708(17) -0.0473(5) -0.0005(2) 0.070(2) Uani 1 1 d .
H18A H -0.0570 -0.0723 -0.0212 0.084 Uiso 1 1 calc R
H18B H -0.0668 -0.1017 0.0184 0.084 Uiso 1 1 calc R
C16A C -0.04172(17) 0.0337(5) 0.0243(2) 0.0584(17) Uani 1 1 d .
C22B C 0.20161(19) 0.3086(5) 0.3273(2) 0.0660(19) Uani 1 1 d .
C10C C 0.14134(19) 0.2272(5) -0.0501(2) 0.0629(18) Uani 1 1 d .
C13C C 0.20357(16) 0.3268(5) 0.0463(2) 0.0536(17) Uani 1 1 d .
C19C C 0.22706(18) 0.4570(6) 0.0990(2) 0.0647(19) Uani 1 1 d .
N8A N -0.00339(15) 0.1184(5) 0.0743(2) 0.0789(18) Uani 1 1 d .
H8AA H 0.0115 0.1345 0.0989 0.095 Uiso 1 1 calc R
C14B C 0.1501(2) 0.1946(6) 0.2993(2) 0.076(2) Uani 1 1 d .
C15A C -0.03333(17) 0.1237(5) 0.0095(2) 0.0603(18) Uani 1 1 d .
C14C C 0.20718(16) 0.3679(6) 0.0862(2) 0.0598(18) Uani 1 1 d .
C20C C 0.24482(16) 0.5018(5) 0.0737(2) 0.0592(18) Uani 1 1 d .
H20A H 0.2585 0.5596 0.0828 0.071 Uiso 1 1 calc R
C2B C 0.07356(18) 0.3670(5) 0.16410(19) 0.0590(18) Uani 1 1 d .
C5B C 0.1292(2) 0.3630(6) 0.2274(2) 0.072(2) Uani 1 1 d .
C13B C 0.17271(19) 0.2733(6) 0.29326(19) 0.0663(19) Uani 1 1 d .
C5C C 0.1068(2) 0.2492(5) -0.0838(2) 0.0655(19) Uani 1 1 d .
C3A C -0.07860(19) 0.4504(4) -0.0480(2) 0.0612(18) Uani 1 1 d .
C15C C 0.19001(18) 0.3242(6) 0.1131(2) 0.079(2) Uani 1 1 d .
H15A H 0.1763 0.2660 0.1050 0.095 Uiso 1 1 calc R
C9C C 0.1701(2) 0.1826(5) -0.0627(3) 0.075(2) Uani 1 1 d .
H9CA H 0.1928 0.1660 -0.0423 0.090 Uiso 1 1 calc R
C4B C 0.10813(19) 0.3264(6) 0.1883(2) 0.0641(18) Uani 1 1 d .
C13A C -0.10658(16) -0.0168(4) -0.0226(2) 0.0512(16) Uani 1 1 d .
C21C C 0.24231(16) 0.4619(5) 0.0359(2) 0.0536(17) Uani 1 1 d .
C9A C -0.0962(2) 0.4768(6) -0.0932(2) 0.089(2) Uani 1 1 d .
H9AA H -0.0786 0.4667 -0.1073 0.134 Uiso 1 1 calc R
H9AB H -0.1038 0.5452 -0.0956 0.134 Uiso 1 1 calc R
H9AC H -0.1176 0.4354 -0.1058 0.134 Uiso 1 1 calc R
C6C C 0.1014(2) 0.2303(6) -0.1262(2) 0.087(2) Uani 1 1 d .
H6CA H 0.0789 0.2445 -0.1474 0.105 Uiso 1 1 calc R
C4C C 0.07717(18) 0.2852(5) -0.0719(2) 0.0611(18) Uani 1 1 d .
H4CA H 0.0549 0.3022 -0.0928 0.073 Uiso 1 1 calc R
C19B C 0.1557(2) 0.1588(6) 0.3398(2) 0.077(2) Uani 1 1 d .
C18B C 0.1332(3) 0.0842(7) 0.3474(3) 0.125(4) Uani 1 1 d .
H18C H 0.1373 0.0616 0.3745 0.150 Uiso 1 1 calc R
C2A C -0.09324(16) 0.4528(4) -0.0156(2) 0.0564(17) Uani 1 1 d .
C21A C -0.0476(2) 0.1607(6) -0.0357(2) 0.095(3) Uani 1 1 d .
H21A H -0.0372 0.2250 -0.0371 0.142 Uiso 1 1 calc R
H21B H -0.0743 0.1654 -0.0452 0.142 Uiso 1 1 calc R
H21C H -0.0403 0.1151 -0.0532 0.142 Uiso 1 1 calc R
C18C C 0.2311(2) 0.4984(8) 0.1383(3) 0.106(3) Uani 1 1 d .
H18D H 0.2450 0.5561 0.1471 0.128 Uiso 1 1 calc R
C17A C -0.0219(2) 0.0333(6) 0.0660(2) 0.077(2) Uani 1 1 d .
C7C C 0.1311(3) 0.1896(7) -0.1351(3) 0.103(3) Uani 1 1 d .
H7CA H 0.1287 0.1786 -0.1630 0.124 Uiso 1 1 calc R
C15B C 0.1212(3) 0.1520(6) 0.2660(2) 0.104(3) Uani 1 1 d .
H15B H 0.1169 0.1735 0.2387 0.124 Uiso 1 1 calc R
C16C C 0.1937(2) 0.3679(8) 0.1510(3) 0.101(3) Uani 1 1 d .
H16A H 0.1819 0.3392 0.1680 0.122 Uiso 1 1 calc R
C20B C 0.1832(2) 0.2017(5) 0.3739(2) 0.073(2) Uani 1 1 d .
H20B H 0.1857 0.1806 0.4008 0.087 Uiso 1 1 calc R
C8C C 0.1647(2) 0.1644(6) -0.1035(3) 0.090(2) Uani 1 1 d .
H8CA H 0.1835 0.1347 -0.1108 0.108 Uiso 1 1 calc R
C16B C 0.0993(3) 0.0796(8) 0.2732(3) 0.168(6) Uani 1 1 d .
H16B H 0.0802 0.0527 0.2507 0.202 Uiso 1 1 calc R
C8A C -0.06520(18) 0.4070(6) 0.0631(2) 0.087(2) Uani 1 1 d .
H8AB H -0.0415 0.3824 0.0810 0.130 Uiso 1 1 calc R
H8AC H -0.0844 0.3607 0.0629 0.130 Uiso 1 1 calc R
H8AD H -0.0701 0.4700 0.0734 0.130 Uiso 1 1 calc R
C11B C 0.0794(3) 0.4811(7) 0.2216(3) 0.104(3) Uani 1 1 d .
C3B C 0.0595(2) 0.4426(6) 0.1805(2) 0.086(2) Uani 1 1 d .
H3BB H 0.0366 0.4701 0.1648 0.103 Uiso 1 1 calc R
C17C C 0.2142(3) 0.4528(9) 0.1641(3) 0.127(4) Uani 1 1 d .
H17A H 0.2169 0.4799 0.1902 0.152 Uiso 1 1 calc R
C6B C 0.1151(3) 0.4434(6) 0.2437(2) 0.087(2) Uani 1 1 d .
C10B C 0.0647(3) 0.5605(9) 0.2386(3) 0.176(6) Uani 1 1 d .
H10A H 0.0411 0.5850 0.2239 0.211 Uiso 1 1 calc R
C22A C -0.0190(3) -0.0396(7) 0.1008(3) 0.136(4) Uani 1 1 d .
H22A H -0.0019 -0.0145 0.1268 0.204 Uiso 1 1 calc R
H22B H -0.0101 -0.1023 0.0945 0.204 Uiso 1 1 calc R
H22C H -0.0431 -0.0485 0.1032 0.204 Uiso 1 1 calc R
C17B C 0.1046(3) 0.0446(9) 0.3135(4) 0.160(5) Uani 1 1 d .
H17B H 0.0893 -0.0047 0.3177 0.192 Uiso 1 1 calc R
C7B C 0.1345(3) 0.4876(7) 0.2831(3) 0.121(3) Uani 1 1 d .
H7BA H 0.1580 0.4645 0.2991 0.145 Uiso 1 1 calc R
C8B C 0.1188(4) 0.5637(9) 0.2976(3) 0.178(6) Uani 1 1 d .
H8BA H 0.1319 0.5913 0.3237 0.213 Uiso 1 1 calc R
C9B C 0.0847(4) 0.6004(10) 0.2755(4) 0.203(7) Uani 1 1 d .
H9BA H 0.0752 0.6537 0.2860 0.244 Uiso 1 1 calc R
O1W O 0.28336(16) 0.5469(5) 0.35078(17) 0.124(2) Uani 1 1 d .
O2W O 0.2590(3) 0.1457(8) 0.1597(3) 0.227(4) Uiso 1 1 d .
C12A C -0.13091(18) 0.0250(4) -0.0045(2) 0.0504(16) Uani 1 1 d .
C14A C -0.12669(19) -0.0273(5) -0.0639(2) 0.0586(17) Uani 1 1 d .
N6A N -0.16151(14) 0.0075(4) -0.07028(16) 0.0604(15) Uani 1 1 d .
H6AA H -0.1791 0.0088 -0.0943 0.073 Uiso 1 1 calc R
N5A N -0.16500(12) 0.0401(4) -0.03393(16) 0.0496(13) Uani 1 1 d .
C19A C -0.12474(18) 0.0547(5) 0.0386(2) 0.074(2) Uani 1 1 d .
H19A H -0.1474 0.0811 0.0406 0.110 Uiso 1 1 calc R
H19B H -0.1057 0.1046 0.0470 0.110 Uiso 1 1 calc R
H19C H -0.1171 -0.0020 0.0567 0.110 Uiso 1 1 calc R
C20A C -0.1170(2) -0.0700(6) -0.0996(2) 0.090(2) Uani 1 1 d .
H20C H -0.1381 -0.0645 -0.1251 0.135 Uiso 1 1 calc R
H20D H -0.1103 -0.1387 -0.0941 0.135 Uiso 1 1 calc R
H20E H -0.0963 -0.0341 -0.1026 0.135 Uiso 1 1 calc R
C23C C 0.26144(17) 0.5136(5) 0.0090(2) 0.0578(18) Uani 1 1 d .
O5C O 0.28146(12) 0.5891(3) 0.02358(13) 0.0649(12) Uani 1 1 d .
O4C O 0.25726(11) 0.4793(3) -0.02670(14) 0.0633(12) Uani 1 1 d .
C7A C -0.13249(15) 0.4810(5) -0.0184(2) 0.068(2) Uani 1 1 d .
H7AA H -0.1311 0.5345 0.0012 0.082 Uiso 1 1 calc R
H7AB H -0.1459 0.5057 -0.0464 0.082 Uiso 1 1 calc R
C5A C -0.15354(16) 0.3974(5) -0.0093(2) 0.0556(17) Uani 1 1 d .
C6A C -0.16682(16) 0.3896(5) 0.0235(2) 0.0549(17) Uani 1 1 d .
C4A C -0.16563(17) 0.3108(5) -0.0333(2) 0.0571(17) Uani 1 1 d .
N4A N -0.18517(13) 0.3008(4) 0.01855(17) 0.0589(14) Uani 1 1 d .
H4AA H -0.1958 0.2787 0.0354 0.071 Uiso 1 1 calc R
N3A N -0.18469(13) 0.2522(4) -0.01572(16) 0.0523(13) Uani 1 1 d .
C10A C -0.16348(18) 0.4556(5) 0.0600(2) 0.075(2) Uani 1 1 d .
H10B H -0.1499 0.5144 0.0583 0.112 Uiso 1 1 calc R
H10C H -0.1505 0.4210 0.0856 0.112 Uiso 1 1 calc R
H10D H -0.1879 0.4738 0.0595 0.112 Uiso 1 1 calc R
C11A C -0.1588(2) 0.2818(5) -0.0727(2) 0.082(2) Uani 1 1 d .
H11A H -0.1704 0.2190 -0.0824 0.122 Uiso 1 1 calc R
H11B H -0.1324 0.2764 -0.0670 0.122 Uiso 1 1 calc R
H11C H -0.1690 0.3314 -0.0938 0.122 Uiso 1 1 calc R

loop_
_atom_site_aniso_label
_atom_site_aniso_U_11
_atom_site_aniso_U_22
_atom_site_aniso_U_33
_atom_site_aniso_U_23
_atom_site_aniso_U_13
_atom_site_aniso_U_12
Co1 0.0395(5) 0.0587(6) 0.0638(6) 0.0009(5) 0.0146(4) -0.0063(4)
Co2 0.0413(5) 0.0547(6) 0.0586(5) 0.0002(4) 0.0177(4) 0.0083(4)
O5B 0.055(3) 0.085(4) 0.049(3) 0.004(2) 0.015(2) -0.004(3)
O6C 0.066(3) 0.054(3) 0.073(3) -0.008(2) 0.027(2) -0.012(2)
O3C 0.047(2) 0.076(3) 0.071(3) 0.005(2) 0.018(2) 0.000(2)
O6B 0.082(3) 0.120(4) 0.057(3) 0.006(3) 0.008(3) -0.044(3)
O1B 0.053(3) 0.095(4) 0.072(3) -0.012(3) 0.010(2) -0.006(3)
O1C 0.044(2) 0.069(3) 0.070(3) 0.010(2) 0.021(2) -0.007(2)
N2A 0.037(3) 0.069(4) 0.080(4) 0.012(3) 0.022(3) -0.005(3)
O2C 0.047(3) 0.112(4) 0.076(3) 0.001(3) 0.019(3) 0.008(3)
O2B 0.074(3) 0.106(4) 0.066(3) -0.027(3) 0.004(3) 0.011(3)
O4B 0.050(2) 0.075(3) 0.051(3) 0.001(2) 0.013(2) 0.003(2)
C21B 0.054(4) 0.056(4) 0.041(4) 0.005(3) 0.006(3) 0.006(3)
N1A 0.033(3) 0.066(4) 0.064(4) 0.006(3) 0.014(3) -0.006(3)
O3B 0.068(3) 0.105(4) 0.052(3) -0.013(3) 0.008(2) 0.012(3)
C1A 0.038(4) 0.055(4) 0.073(5) 0.009(4) 0.012(4) -0.003(3)
C12C 0.049(4) 0.050(4) 0.079(5) 0.009(4) 0.020(4) -0.011(3)
C22C 0.049(4) 0.050(4) 0.054(4) 0.002(4) 0.009(3) 0.003(3)
C23B 0.048(4) 0.052(4) 0.041(4) 0.005(3) 0.010(3) 0.012(3)
C12B 0.070(5) 0.095(6) 0.057(5) -0.001(4) 0.006(4) -0.002(4)
N7A 0.047(3) 0.063(4) 0.070(4) 0.012(3) 0.012(3) -0.019(3)
C11C 0.048(4) 0.035(4) 0.070(5) 0.010(3) 0.025(4) -0.005(3)
C1C 0.052(4) 0.046(4) 0.067(5) 0.012(4) 0.014(4) -0.009(3)
C2C 0.047(4) 0.042(4) 0.072(5) -0.001(3) 0.028(4) -0.009(3)
C3C 0.047(4) 0.028(4) 0.072(5) 0.005(3) 0.020(4) -0.003(3)
C1B 0.056(4) 0.056(5) 0.059(5) -0.005(4) 0.028(4) -0.004(4)
C18A 0.059(4) 0.044(4) 0.104(6) 0.002(4) 0.024(4) -0.005(4)
C16A 0.045(4) 0.050(5) 0.080(5) -0.001(4) 0.022(4) -0.003(3)
C22B 0.066(4) 0.065(5) 0.060(5) 0.013(4) 0.013(4) -0.008(4)
C10C 0.058(5) 0.042(4) 0.096(6) 0.000(4) 0.036(4) -0.007(4)
C13C 0.042(4) 0.045(4) 0.077(5) 0.026(4) 0.024(3) 0.007(3)
C19C 0.056(4) 0.083(6) 0.062(5) 0.012(4) 0.029(4) -0.005(4)
N8A 0.059(4) 0.073(5) 0.090(5) 0.019(4) 0.008(3) -0.013(3)
C14B 0.082(5) 0.084(6) 0.057(5) 0.003(4) 0.017(4) -0.015(5)
C15A 0.046(4) 0.052(5) 0.081(5) -0.001(4) 0.020(4) 0.000(4)
C14C 0.039(4) 0.078(5) 0.064(5) 0.028(4) 0.019(3) 0.005(4)
C20C 0.048(4) 0.056(5) 0.075(5) 0.001(4) 0.021(4) -0.010(3)
C2B 0.064(4) 0.054(5) 0.050(4) -0.002(3) 0.009(4) 0.008(4)
C5B 0.075(5) 0.093(6) 0.040(4) 0.012(4) 0.008(4) -0.020(5)
C13B 0.060(4) 0.089(6) 0.045(4) 0.007(4) 0.012(4) 0.004(4)
C5C 0.064(5) 0.043(4) 0.098(6) -0.001(4) 0.039(5) -0.010(4)
C3A 0.055(4) 0.037(4) 0.085(5) 0.019(4) 0.017(4) -0.013(3)
C15C 0.066(5) 0.106(6) 0.066(5) 0.030(5) 0.026(4) -0.015(4)
C9C 0.070(5) 0.064(5) 0.102(6) -0.014(5) 0.044(5) -0.011(4)
C4B 0.068(5) 0.077(5) 0.052(4) 0.011(4) 0.027(4) 0.005(4)
C13A 0.043(4) 0.042(4) 0.066(5) 0.004(3) 0.014(4) -0.007(3)
C21C 0.039(3) 0.063(5) 0.058(4) 0.003(4) 0.016(3) 0.006(3)
C9A 0.082(5) 0.085(6) 0.094(6) 0.038(5) 0.022(4) -0.005(5)
C6C 0.099(6) 0.103(7) 0.071(5) -0.027(5) 0.045(5) -0.001(5)
C4C 0.052(4) 0.056(5) 0.069(5) 0.002(4) 0.013(4) -0.012(3)
C19B 0.074(5) 0.071(5) 0.069(5) 0.009(4) 0.003(4) -0.018(4)
C18B 0.135(8) 0.104(7) 0.102(7) 0.035(6) -0.002(6) -0.054(7)
C2A 0.044(4) 0.032(4) 0.092(5) 0.004(4) 0.022(4) -0.012(3)
C21A 0.117(6) 0.086(6) 0.073(5) 0.010(4) 0.022(5) -0.036(5)
C18C 0.089(6) 0.161(9) 0.084(6) 0.003(6) 0.049(5) -0.032(6)
C17A 0.065(5) 0.060(5) 0.088(6) 0.029(4) 0.004(4) -0.013(4)
C7C 0.117(7) 0.129(8) 0.083(6) -0.029(6) 0.059(6) -0.011(7)
C15B 0.141(8) 0.086(6) 0.056(5) 0.008(4) -0.003(5) -0.038(6)
C16C 0.077(6) 0.158(9) 0.073(6) 0.015(6) 0.032(5) -0.027(6)
C20B 0.085(5) 0.070(5) 0.063(5) 0.017(4) 0.025(4) -0.011(4)
C8C 0.087(6) 0.089(6) 0.111(7) -0.010(6) 0.056(6) 0.015(5)
C16B 0.217(12) 0.140(10) 0.089(8) 0.019(7) -0.022(7) -0.123(9)
C8A 0.054(4) 0.111(7) 0.101(6) 0.010(5) 0.034(4) 0.005(4)
C11B 0.115(7) 0.101(7) 0.085(6) -0.019(5) 0.019(6) 0.032(6)
C3B 0.088(6) 0.085(6) 0.072(6) 0.011(5) 0.013(5) 0.010(5)
C17C 0.106(7) 0.204(12) 0.069(6) -0.023(7) 0.028(5) -0.060(8)
C6B 0.109(7) 0.073(6) 0.062(5) -0.013(5) 0.009(5) -0.002(5)
C10B 0.207(12) 0.176(11) 0.106(8) -0.063(8) 0.004(8) 0.108(10)
C22A 0.127(8) 0.100(7) 0.144(8) 0.054(6) 0.001(6) -0.026(6)
C17B 0.168(10) 0.152(10) 0.123(9) 0.032(8) 0.003(8) -0.077(9)
C7B 0.176(10) 0.087(7) 0.070(6) -0.027(5) 0.003(6) -0.008(7)
C8B 0.221(14) 0.138(10) 0.098(8) -0.061(8) -0.042(8) 0.057(10)
C9B 0.249(16) 0.194(14) 0.106(9) -0.071(9) -0.017(10) 0.097(12)
O1W 0.118(5) 0.149(6) 0.101(4) -0.004(4) 0.031(4) -0.060(4)
C12A 0.054(4) 0.036(4) 0.061(4) -0.001(3) 0.020(4) -0.013(3)
C14A 0.053(4) 0.045(4) 0.085(5) -0.002(4) 0.033(4) -0.004(3)
N6A 0.059(4) 0.069(4) 0.049(3) -0.004(3) 0.014(3) -0.010(3)
N5A 0.042(3) 0.055(3) 0.053(3) -0.007(3) 0.018(3) -0.002(3)
C19A 0.062(4) 0.078(5) 0.075(5) -0.018(4) 0.017(4) 0.000(4)
C20A 0.093(6) 0.100(6) 0.090(6) -0.013(5) 0.048(5) 0.015(5)
C23C 0.045(4) 0.052(5) 0.076(5) 0.018(4) 0.021(4) 0.003(4)
O5C 0.066(3) 0.059(3) 0.074(3) 0.004(2) 0.028(2) -0.015(3)
O4C 0.061(3) 0.075(3) 0.060(3) -0.007(3) 0.028(2) -0.014(2)
C7A 0.038(4) 0.049(4) 0.116(6) 0.019(4) 0.026(4) 0.000(3)
C5A 0.039(4) 0.045(5) 0.083(5) 0.014(4) 0.021(4) 0.004(3)
C6A 0.034(3) 0.047(4) 0.078(5) 0.000(4) 0.011(3) 0.006(3)
C4A 0.049(4) 0.046(4) 0.072(5) 0.013(4) 0.016(3) 0.001(3)
N4A 0.052(3) 0.063(4) 0.067(4) -0.010(3) 0.028(3) -0.009(3)
N3A 0.048(3) 0.047(3) 0.066(4) 0.006(3) 0.025(3) -0.017(3)
C10A 0.065(5) 0.067(5) 0.091(5) -0.020(4) 0.025(4) -0.008(4)
C11A 0.086(5) 0.087(6) 0.086(6) -0.004(4) 0.049(5) -0.023(4)

loop_
_atom_type_symbol
_atom_type_description
_atom_type_scat_dispersion_real
_atom_type_scat_dispersion_imag
_atom_type_scat_source
C C 0.0033 0.0016 'International Tables Vol C Tables 4.2.6.8 and 6.1.1.4'
H H 0.0000 0.0000 'International Tables Vol C Tables 4.2.6.8 and 6.1.1.4'
N N 0.0061 0.0033 'International Tables Vol C Tables 4.2.6.8 and 6.1.1.4'
O O 0.0106 0.0060 'International Tables Vol C Tables 4.2.6.8 and 6.1.1.4'
Co Co 0.3494 0.9721 'International Tables Vol C Tables 4.2.6.8 and 6.1.1.4'

loop_
_geom_angle_atom_site_label_1
_geom_angle_atom_site_label_2
_geom_angle_atom_site_label_3
_geom_angle
_geom_angle_site_symmetry_1
_geom_angle_site_symmetry_3
O1C Co1 O1B 113.52(18) . .
O1C Co1 N1A 111.3(2) . .
O1B Co1 N1A 101.8(2) . .
O1C Co1 N7A 111.4(2) . .
O1B Co1 N7A 112.7(2) . .
N1A Co1 N7A 105.3(2) . .
N5A Co2 N3A 97.69(19) 8_556 8_556
N5A Co2 O5C 108.84(19) 8_556 6_566
N3A Co2 O5C 96.7(2) 8_556 6_566
N5A Co2 O5B 97.50(19) 8_556 .
N3A Co2 O5B 103.76(19) 8_556 .
O5C Co2 O5B 144.04(17) 6_566 .
N5A Co2 O4B 156.93(18) 8_556 .
N3A Co2 O4B 86.54(17) 8_556 .
O5C Co2 O4B 93.06(17) 6_566 .
O5B Co2 O4B 59.56(16) . .
N5A Co2 O4C 94.20(17) 8_556 6_566
N3A Co2 O4C 156.74(19) 8_556 6_566
O5C Co2 O4C 60.47(16) 6_566 6_566
O5B Co2 O4C 94.37(16) . 6_566
O4B Co2 O4C 90.31(15) . 6_566
N5A Co2 C23C 105.1(2) 8_556 6_566
N3A Co2 C23C 126.8(2) 8_556 6_566
O5C Co2 C23C 30.55(19) 6_566 6_566
O5B Co2 C23C 119.6(2) . 6_566
O4B Co2 C23C 89.98(18) . 6_566
O4C Co2 C23C 30.04(18) 6_566 6_566
C23B O5B Co2 91.9(4) . .
C3C O3C H3CA 109.5 . .
C22B O6B H6BA 109.5 . .
C1B O1B Co1 106.7(4) . .
C1C O1C Co1 129.2(4) . .
C3A N2A N1A 113.0(5) . .
C3A N2A H2AA 123.5 . .
N1A N2A H2AA 123.5 . .
C23B O4B Co2 89.5(4) . .
C20B C21B C22B 117.9(6) . .
C20B C21B C23B 122.9(6) . .
C22B C21B C23B 119.3(6) . .
C1A N1A N2A 105.0(5) . .
C1A N1A Co1 128.0(5) . .
N2A N1A Co1 124.4(4) . .
C4B O3B H3BA 109.5 . .
N1A C1A C2A 110.2(6) . .
N1A C1A C8A 121.9(6) . .
C2A C1A C8A 127.9(6) . .
C11C C12C C13C 115.7(5) . .
C11C C12C H12A 108.4 . .
C13C C12C H12A 108.4 . .
C11C C12C H12B 108.4 . .
C13C C12C H12B 108.4 . .
H12A C12C H12B 107.4 . .
O6C C22C C13C 120.2(6) . .
O6C C22C C21C 118.8(6) . .
C13C C22C C21C 121.0(6) . .
O5B C23B O4B 119.0(5) . .
O5B C23B C21B 122.6(6) . .
O4B C23B C21B 118.4(6) . .
C13B C12B C5B 117.5(6) . .
C13B C12B H12C 107.9 . .
C5B C12B H12C 107.9 . .
C13B C12B H12D 107.9 . .
C5B C12B H12D 107.9 . .
H12C C12B H12D 107.2 . .
C15A N7A N8A 104.2(5) . .
C15A N7A Co1 131.7(5) . .
N8A N7A Co1 124.0(5) . .
C3C C11C C10C 118.9(6) . .
C3C C11C C12C 118.3(6) . .
C10C C11C C12C 122.7(6) . .
O2C C1C O1C 123.2(6) . .
O2C C1C C2C 120.7(6) . .
O1C C1C C2C 116.1(6) . .
C4C C2C C3C 118.6(6) . .
C4C C2C C1C 119.0(6) . .
C3C C2C C1C 122.4(6) . .
O3C C3C C11C 117.3(6) . .
O3C C3C C2C 120.8(6) . .
C11C C3C C2C 121.8(6) . .
O2B C1B O1B 119.8(7) . .
O2B C1B C2B 119.8(7) . .
O1B C1B C2B 120.0(7) . .
C13A C18A C16A 115.2(5) . .
C13A C18A H18A 108.5 . .
C16A C18A H18A 108.5 . .
C13A C18A H18B 108.5 . .
C16A C18A H18B 108.5 . .
H18A C18A H18B 107.5 . .
C17A C16A C15A 105.4(6) . .
C17A C16A C18A 127.0(7) . .
C15A C16A C18A 127.6(7) . .
O6B C22B C13B 118.6(6) . .
O6B C22B C21B 120.4(6) . .
C13B C22B C21B 121.0(6) . .
C11C C10C C9C 123.6(7) . .
C11C C10C C5C 120.7(6) . .
C9C C10C C5C 115.8(7) . .
C22C C13C C14C 119.1(6) . .
C22C C13C C12C 116.6(6) . .
C14C C13C C12C 124.3(6) . .
C20C C19C C18C 119.6(7) . .
C20C C19C C14C 120.1(7) . .
C18C C19C C14C 120.2(7) . .
C17A N8A N7A 113.0(6) . .
C17A N8A H8AA 123.5 . .
N7A N8A H8AA 123.5 . .
C15B C14B C19B 117.4(7) . .
C15B C14B C13B 122.5(7) . .
C19B C14B C13B 120.1(6) . .
N7A C15A C16A 110.7(6) . .
N7A C15A C21A 122.2(6) . .
C16A C15A C21A 127.1(7) . .
C19C C14C C15C 118.4(7) . .
C19C C14C C13C 119.3(6) . .
C15C C14C C13C 122.3(7) . .
C21C C20C C19C 121.1(6) . .
C21C C20C H20A 119.5 . .
C19C C20C H20A 119.5 . .
C3B C2B C4B 118.5(6) . .
C3B C2B C1B 119.3(7) . .
C4B C2B C1B 122.2(7) . .
C4B C5B C6B 118.4(7) . .
C4B C5B C12B 119.0(7) . .
C6B C5B C12B 122.6(7) . .
C22B C13B C14B 119.0(6) . .
C22B C13B C12B 119.2(7) . .
C14B C13B C12B 121.7(6) . .
C6C C5C C4C 120.4(7) . .
C6C C5C C10C 122.9(7) . .
C4C C5C C10C 116.6(7) . .
N2A C3A C2A 106.5(6) . .
N2A C3A C9A 123.4(7) . .
C2A C3A C9A 130.0(6) . .
C16C C15C C14C 120.1(8) . .
C16C C15C H15A 119.9 . .
C14C C15C H15A 119.9 . .
C8C C9C C10C 120.9(7) . .
C8C C9C H9CA 119.5 . .
C10C C9C H9CA 119.5 . .
O3B C4B C5B 118.2(6) . .
O3B C4B C2B 118.9(6) . .
C5B C4B C2B 122.9(7) . .
C14A C13A C12A 105.7(5) . .
C14A C13A C18A 127.2(6) . .
C12A C13A C18A 127.1(6) . .
C20C C21C C22C 119.3(6) . .
C20C C21C C23C 119.6(6) . .
C22C C21C C23C 121.2(6) . .
C3A C9A H9AA 109.5 . .
C3A C9A H9AB 109.5 . .
H9AA C9A H9AB 109.5 . .
C3A C9A H9AC 109.5 . .
H9AA C9A H9AC 109.5 . .
H9AB C9A H9AC 109.5 . .
C7C C6C C5C 116.9(8) . .
C7C C6C H6CA 121.5 . .
C5C C6C H6CA 121.5 . .
C2C C4C C5C 123.0(6) . .
C2C C4C H4CA 118.5 . .
C5C C4C H4CA 118.5 . .
C20B C19B C18B 118.8(7) . .
C20B C19B C14B 119.2(7) . .
C18B C19B C14B 121.9(7) . .
C17B C18B C19B 118.7(9) . .
C17B C18B H18C 120.7 . .
C19B C18B H18C 120.7 . .
C1A C2A C3A 105.2(6) . .
C1A C2A C7A 127.0(7) . .
C3A C2A C7A 127.8(6) . .
C15A C21A H21A 109.5 . .
C15A C21A H21B 109.5 . .
H21A C21A H21B 109.5 . .
C15A C21A H21C 109.5 . .
H21A C21A H21C 109.5 . .
H21B C21A H21C 109.5 . .
C17C C18C C19C 119.9(9) . .
C17C C18C H18D 120.0 . .
C19C C18C H18D 120.0 . .
N8A C17A C16A 106.6(6) . .
N8A C17A C22A 120.3(7) . .
C16A C17A C22A 133.0(7) . .
C6C C7C C8C 122.2(8) . .
C6C C7C H7CA 118.9 . .
C8C C7C H7CA 118.9 . .
C16B C15B C14B 120.7(8) . .
C16B C15B H15B 119.7 . .
C14B C15B H15B 119.7 . .
C17C C16C C15C 121.5(8) . .
C17C C16C H16A 119.2 . .
C15C C16C H16A 119.2 . .
C21B C20B C19B 122.5(6) . .
C21B C20B H20B 118.8 . .
C19B C20B H20B 118.8 . .
C9C C8C C7C 121.2(7) . .
C9C C8C H8CA 119.4 . .
C7C C8C H8CA 119.4 . .
C15B C16B C17B 121.9(9) . .
C15B C16B H16B 119.1 . .
C17B C16B H16B 119.1 . .
C1A C8A H8AB 109.5 . .
C1A C8A H8AC 109.5 . .
H8AB C8A H8AC 109.5 . .
C1A C8A H8AD 109.5 . .
H8AB C8A H8AD 109.5 . .
H8AC C8A H8AD 109.5 . .
C6B C11B C10B 120.1(9) . .
C6B C11B C3B 118.7(8) . .
C10B C11B C3B 121.1(9) . .
C2B C3B C11B 121.2(7) . .
C2B C3B H3BB 119.4 . .
C11B C3B H3BB 119.4 . .
C16C C17C C18C 119.8(9) . .
C16C C17C H17A 120.1 . .
C18C C17C H17A 120.1 . .
C5B C6B C11B 120.1(7) . .
C5B C6B C7B 123.3(8) . .
C11B C6B C7B 116.6(9) . .
C9B C10B C11B 120.4(10) . .
C9B C10B H10A 119.8 . .
C11B C10B H10A 119.8 . .
C17A C22A H22A 109.5 . .
C17A C22A H22B 109.5 . .
H22A C22A H22B 109.5 . .
C17A C22A H22C 109.5 . .
H22A C22A H22C 109.5 . .
H22B C22A H22C 109.5 . .
C18B C17B C16B 119.4(9) . .
C18B C17B H17B 120.3 . .
C16B C17B H17B 120.3 . .
C8B C7B C6B 120.4(10) . .
C8B C7B H7BA 119.8 . .
C6B C7B H7BA 119.8 . .
C9B C8B C7B 122.1(10) . .
C9B C8B H8BA 118.9 . .
C7B C8B H8BA 118.9 . .
C10B C9B C8B 120.3(11) . .
C10B C9B H9BA 119.8 . .
C8B C9B H9BA 119.8 . .
N5A C12A C13A 110.7(5) . .
N5A C12A C19A 118.7(6) . .
C13A C12A C19A 130.5(6) . .
C13A C14A N6A 107.7(6) . .
C13A C14A C20A 131.8(6) . .
N6A C14A C20A 120.4(6) . .
C14A N6A N5A 111.4(5) . .
C14A N6A H6AA 124.3 . .
N5A N6A H6AA 124.3 . .
C12A N5A N6A 104.5(5) . .
C12A N5A Co2 132.1(4) . 8_455
N6A N5A Co2 122.4(4) . 8_455
C12A C19A H19A 109.5 . .
C12A C19A H19B 109.5 . .
H19A C19A H19B 109.5 . .
C12A C19A H19C 109.5 . .
H19A C19A H19C 109.5 . .
H19B C19A H19C 109.5 . .
C14A C20A H20C 109.5 . .
C14A C20A H20D 109.5 . .
H20C C20A H20D 109.5 . .
C14A C20A H20E 109.5 . .
H20C C20A H20E 109.5 . .
H20D C20A H20E 109.5 . .
O4C C23C O5C 122.2(6) . .
O4C C23C C21C 119.0(6) . .
O5C C23C C21C 118.9(7) . .
O4C C23C Co2 66.1(3) . 6_565
O5C C23C Co2 56.4(3) . 6_565
C21C C23C Co2 172.8(5) . 6_565
C23C O5C Co2 93.0(4) . 6_565
C23C O4C Co2 83.9(4) . 6_565
C5A C7A C2A 113.2(5) . .
C5A C7A H7AA 108.9 . .
C2A C7A H7AA 108.9 . .
C5A C7A H7AB 108.9 . .
C2A C7A H7AB 108.9 . .
H7AA C7A H7AB 107.7 . .
C6A C5A C4A 105.5(6) . .
C6A C5A C7A 127.3(7) . .
C4A C5A C7A 127.2(7) . .
N4A C6A C5A 106.4(6) . .
N4A C6A C10A 121.1(6) . .
C5A C6A C10A 132.5(6) . .
N3A C4A C5A 110.5(6) . .
N3A C4A C11A 122.0(6) . .
C5A C4A C11A 127.5(6) . .
N3A N4A C6A 112.0(5) . .
N3A N4A H4AA 124.0 . .
C6A N4A H4AA 124.0 . .
N4A N3A C4A 105.7(5) . .
N4A N3A Co2 121.9(4) . 8_455
C4A N3A Co2 132.4(5) . 8_455
C6A C10A H10B 109.5 . .
C6A C10A H10C 109.5 . .
H10B C10A H10C 109.5 . .
C6A C10A H10D 109.5 . .
H10B C10A H10D 109.5 . .
H10C C10A H10D 109.5 . .
C4A C11A H11A 109.5 . .
C4A C11A H11B 109.5 . .
H11A C11A H11B 109.5 . .
C4A C11A H11C 109.5 . .
H11A C11A H11C 109.5 . .
H11B C11A H11C 109.5 . .

loop_
_geom_bond_atom_site_label_1
_geom_bond_atom_site_label_2
_geom_bond_distance
_geom_bond_site_symmetry_2
Co1 O1C 1.951(4) .
Co1 O1B 1.987(4) .
Co1 N1A 1.999(5) .
Co1 N7A 2.009(5) .
Co2 N5A 2.036(5) 8_556
Co2 N3A 2.040(5) 8_556
Co2 O5C 2.077(4) 6_566
Co2 O5B 2.161(4) .
Co2 O4B 2.200(4) .
Co2 O4C 2.289(4) 6_566
Co2 C23C 2.489(7) 6_566
O5B C23B 1.245(7) .
O6C C22C 1.343(7) .
O3C C3C 1.345(7) .
O3C H3CA 0.8200 .
O6B C22B 1.356(7) .
O6B H6BA 0.8200 .
O1B C1B 1.244(7) .
O1C C1C 1.284(7) .
N2A C3A 1.315(7) .
N2A N1A 1.347(6) .
N2A H2AA 0.8600 .
O2C C1C 1.238(7) .
O2B C1B 1.220(7) .
O4B C23B 1.269(6) .
C21B C20B 1.374(8) .
C21B C22B 1.443(8) .
C21B C23B 1.469(8) .
N1A C1A 1.344(7) .
O3B C4B 1.376(8) .
O3B H3BA 0.8200 .
C1A C2A 1.389(8) .
C1A C8A 1.492(9) .
C12C C11C 1.517(8) .
C12C C13C 1.532(8) .
C12C H12A 0.9700 .
C12C H12B 0.9700 .
C22C C13C 1.384(8) .
C22C C21C 1.428(8) .
C12B C13B 1.509(9) .
C12B C5B 1.510(9) .
C12B H12C 0.9700 .
C12B H12D 0.9700 .
N7A C15A 1.326(8) .
N7A N8A 1.341(7) .
C11C C3C 1.369(8) .
C11C C10C 1.416(9) .
C1C C2C 1.493(9) .
C2C C4C 1.365(8) .
C2C C3C 1.428(8) .
C1B C2B 1.485(9) .
C18A C13A 1.494(8) .
C18A C16A 1.509(8) .
C18A H18A 0.9700 .
C18A H18B 0.9700 .
C16A C17A 1.356(9) .
C16A C15A 1.391(8) .
C22B C13B 1.380(9) .
C10C C9C 1.440(9) .
C10C C5C 1.448(9) .
C13C C14C 1.426(9) .
C19C C20C 1.401(8) .
C19C C18C 1.403(10) .
C19C C14C 1.406(9) .
N8A C17A 1.323(8) .
N8A H8AA 0.8600 .
C14B C15B 1.404(9) .
C14B C19B 1.404(9) .
C14B C13B 1.424(9) .
C15A C21A 1.522(9) .
C14C C15C 1.420(8) .
C20C C21C 1.364(8) .
C20C H20A 0.9300 .
C2B C3B 1.356(9) .
C2B C4B 1.405(8) .
C5B C4B 1.383(9) .
C5B C6B 1.405(10) .
C5C C6C 1.407(9) .
C5C C4C 1.413(9) .
C3A C2A 1.395(8) .
C3A C9A 1.491(9) .
C15C C16C 1.377(10) .
C15C H15A 0.9300 .
C9C C8C 1.353(10) .
C9C H9CA 0.9300 .
C13A C14A 1.356(8) .
C13A C12A 1.396(8) .
C21C C23C 1.520(8) .
C9A H9AA 0.9600 .
C9A H9AB 0.9600 .
C9A H9AC 0.9600 .
C6C C7C 1.384(10) .
C6C H6CA 0.9300 .
C4C H4CA 0.9300 .
C19B C20B 1.391(9) .
C19B C18B 1.403(10) .
C18B C17B 1.390(12) .
C18B H18C 0.9300 .
C2A C7A 1.519(8) .
C21A H21A 0.9600 .
C21A H21B 0.9600 .
C21A H21C 0.9600 .
C18C C17C 1.399(10) .
C18C H18D 0.9300 .
C17A C22A 1.511(10) .
C7C C8C 1.401(11) .
C7C H7CA 0.9300 .
C15B C16B 1.360(11) .
C15B H15B 0.9300 .
C16C C17C 1.371(11) .
C16C H16A 0.9300 .
C20B H20B 0.9300 .
C8C H8CA 0.9300 .
C16B C17B 1.392(12) .
C16B H16B 0.9300 .
C8A H8AB 0.9600 .
C8A H8AC 0.9600 .
C8A H8AD 0.9600 .
C11B C6B 1.408(11) .
C11B C10B 1.417(11) .
C11B C3B 1.435(10) .
C3B H3BB 0.9300 .
C17C H17A 0.9300 .
C6B C7B 1.417(10) .
C10B C9B 1.335(13) .
C10B H10A 0.9300 .
C22A H22A 0.9600 .
C22A H22B 0.9600 .
C22A H22C 0.9600 .
C17B H17B 0.9300 .
C7B C8B 1.362(13) .
C7B H7BA 0.9300 .
C8B C9B 1.354(14) .
C8B H8BA 0.9300 .
C9B H9BA 0.9300 .
C12A N5A 1.357(7) .
C12A C19A 1.457(8) .
C14A N6A 1.357(7) .
C14A C20A 1.499(8) .
N6A N5A 1.359(6) .
N6A H6AA 0.8600 .
N5A Co2 2.035(5) 8_455
C19A H19A 0.9600 .
C19A H19B 0.9600 .
C19A H19C 0.9600 .
C20A H20C 0.9600 .
C20A H20D 0.9600 .
C20A H20E 0.9600 .
C23C O4C 1.253(7) .
C23C O5C 1.267(7) .
C23C Co2 2.489(7) 6_565
O5C Co2 2.077(4) 6_565
O4C Co2 2.289(4) 6_565
C7A C5A 1.478(8) .
C7A H7AA 0.9700 .
C7A H7AB 0.9700 .
C5A C6A 1.378(8) .
C5A C4A 1.405(8) .
C6A N4A 1.367(7) .
C6A C10A 1.492(8) .
C4A N3A 1.344(7) .
C4A C11A 1.500(9) .
N4A N3A 1.340(6) .
N4A H4AA 0.8600 .
N3A Co2 2.040(5) 8_455
C10A H10B 0.9600 .
C10A H10C 0.9600 .
C10A H10D 0.9600 .
C11A H11A 0.9600 .
C11A H11B 0.9600 .
C11A H11C 0.9600 .
